data_4109125
loop_
_publ_author_name
'Masaki Kawano'
'Katsuyuki Hirai'
'Hideo Tomioka'
'Yuji Ohashi'

_publ_contact_author 'Masaki Kawano'
_publ_contact_author_email mkawano@chem.titech.ac.jp
_publ_section_title
;
 Structure Determination of Triplet Diphenylcarbenes by in Situ X-ray
 Crystallographic Analysis
;
_journal_name_full 'Journal of the American Chemical Society'
_journal_page_first 2383
_journal_page_last 2391
_journal_paper_doi 10.1021/ja067306b
_journal_volume 129
_journal_year 2007
_chemical_formula_sum 'C13 H8 N2'
_chemical_formula_weight 192.21
_chemical_name_systematic
; 
 ? 
;
_space_group_IT_number 4
_symmetry_cell_setting monoclinic
_symmetry_space_group_name_Hall 'P 2yb'
_symmetry_space_group_name_H-M 'P 1 21 1'
_atom_sites_solution_hydrogens geom
_atom_sites_solution_primary direct
_atom_sites_solution_secondary difmap
_audit_creation_method SHELXL-97
_cell_angle_alpha 90.00
_cell_angle_beta 93.642(1)
_cell_angle_gamma 90.00
_cell_formula_units_Z 4
_cell_length_a 10.9895(2)
_cell_length_b 5.4546(1)
_cell_length_c 16.1924(1)
_cell_measurement_reflns_used 7076
_cell_measurement_temperature 80(2)
_cell_measurement_theta_max 25
_cell_measurement_theta_min 2
_cell_volume 968.67(3)
_computing_cell_refinement 'Siemens SMART'
_computing_data_collection 'Siemens SMART'
_computing_data_reduction 'Siemens SAINT & SADABS'
_computing_molecular_graphics 'Siemens XP'
_computing_publication_material 'Siemens SHELXTL'
_computing_structure_refinement 'SHELXL-97 (Sheldrick, 1997)'
_computing_structure_solution 'SHELXS-97 (Sheldrick, 1990)'
_diffrn_ambient_temperature 80(2)
_diffrn_measured_fraction_theta_full 0.948
_diffrn_measured_fraction_theta_max 0.948
_diffrn_measurement_device_type 'Siemens SMART CCD area detector system'
_diffrn_measurement_method 'omega scan'
_diffrn_radiation_monochromator graphite
_diffrn_radiation_source 'rotating anode'
_diffrn_radiation_type MoK\a
_diffrn_radiation_wavelength 0.71073
_diffrn_reflns_av_R_equivalents 0.0521
_diffrn_reflns_av_sigmaI/netI 0.0676
_diffrn_reflns_limit_h_max 16
_diffrn_reflns_limit_h_min -16
_diffrn_reflns_limit_k_max 8
_diffrn_reflns_limit_k_min -8
_diffrn_reflns_limit_l_max 23
_diffrn_reflns_limit_l_min -24
_diffrn_reflns_number 21067
_diffrn_reflns_theta_full 32.84
_diffrn_reflns_theta_max 32.84
_diffrn_reflns_theta_min 1.26
_exptl_absorpt_coefficient_mu 0.080
_exptl_absorpt_correction_T_max 0.9976
_exptl_absorpt_correction_T_min 0.9687
_exptl_absorpt_correction_type multi-scan
_exptl_absorpt_process_details SADABS
_exptl_crystal_colour transparent
_exptl_crystal_density_diffrn 1.318
_exptl_crystal_description needle
_exptl_crystal_F_000 400
_exptl_crystal_size_max 0.40
_exptl_crystal_size_mid 0.04
_exptl_crystal_size_min 0.03
_refine_diff_density_max 0.360
_refine_diff_density_min -0.315
_refine_diff_density_rms 0.073
_refine_ls_abs_structure_details 'Flack H D (1983), Acta Cryst. A39, 876-881'
_refine_ls_abs_structure_Flack 0(3)
_refine_ls_extinction_method none
_refine_ls_goodness_of_fit_ref 1.032
_refine_ls_hydrogen_treatment ride
_refine_ls_matrix_type full
_refine_ls_number_parameters 271
_refine_ls_number_reflns 6654
_refine_ls_number_restraints 1
_refine_ls_restrained_S_all 1.032
_refine_ls_R_factor_all 0.0790
_refine_ls_R_factor_gt 0.0587
_refine_ls_shift/su_max 0.001
_refine_ls_shift/su_mean 0.000
_refine_ls_structure_factor_coef Fsqd
_refine_ls_weighting_details 'calc w=1/[\s^2^(Fo^2^)+(0.0947P)^2^+0.0059P] where P=(Fo^2^+2Fc^2^)/3'
_refine_ls_weighting_scheme calc
_refine_ls_wR_factor_gt 0.1447
_refine_ls_wR_factor_ref 0.1554
_reflns_number_gt 5244
_reflns_number_total 6654
_reflns_threshold_expression >2sigma(I)
_cod_data_source_file ja067306bsi20061011_075725_8.cif
_cod_data_source_block diazofluorene_(7)
_cod_database_code 4109125

loop_
_symmetry_equiv_pos_as_xyz
'x, y, z'
'-x, y+1/2, -z'

loop_
_atom_site_label
_atom_site_type_symbol
_atom_site_fract_x
_atom_site_fract_y
_atom_site_fract_z
_atom_site_U_iso_or_equiv
_atom_site_adp_type
_atom_site_occupancy
_atom_site_symmetry_multiplicity
_atom_site_calc_flag
_atom_site_refinement_flags
N1A N 0.27810(15) 0.0242(3) 0.37400(10) 0.0170(3) Uani 1 1 d .
N2A N 0.31983(16) 0.1951(4) 0.34771(11) 0.0216(4) Uani 1 1 d .
C1A C 0.22894(17) -0.1730(4) 0.40497(11) 0.0158(4) Uani 1 1 d .
C11A C 0.12582(17) -0.3080(4) 0.36614(11) 0.0156(3) Uani 1 1 d .
C12A C 0.05390(18) -0.2705(4) 0.29286(12) 0.0183(4) Uani 1 1 d .
H12B H 0.0675 -0.1343 0.2581 0.022 Uiso 1 1 calc R
C13A C -0.03879(19) -0.4400(4) 0.27241(12) 0.0201(4) Uani 1 1 d .
H13B H -0.0888 -0.4183 0.2229 0.024 Uiso 1 1 calc R
C14A C -0.05925(18) -0.6415(4) 0.32369(12) 0.0194(4) Uani 1 1 d .
H14B H -0.1227 -0.7540 0.3084 0.023 Uiso 1 1 calc R
C15A C 0.01250(18) -0.6784(4) 0.39681(12) 0.0165(4) Uani 1 1 d .
H15B H -0.0017 -0.8147 0.4314 0.020 Uiso 1 1 calc R
C16A C 0.10557(17) -0.5118(4) 0.41836(11) 0.0147(3) Uani 1 1 d .
C21A C 0.27221(17) -0.2968(4) 0.48122(11) 0.0147(3) Uani 1 1 d .
C22A C 0.36669(18) -0.2448(4) 0.54091(12) 0.0182(4) Uani 1 1 d .
H22B H 0.4190 -0.1081 0.5351 0.022 Uiso 1 1 calc R
C23A C 0.38124(19) -0.4010(4) 0.60928(13) 0.0204(4) Uani 1 1 d .
H23B H 0.4444 -0.3690 0.6507 0.024 Uiso 1 1 calc R
C24A C 0.3046(2) -0.6041(4) 0.61812(12) 0.0208(4) Uani 1 1 d .
H24B H 0.3164 -0.7061 0.6655 0.025 Uiso 1 1 calc R
C25A C 0.21139(17) -0.6585(4) 0.55857(11) 0.0169(4) Uani 1 1 d .
H25B H 0.1601 -0.7967 0.5646 0.020 Uiso 1 1 calc R
C26A C 0.19513(16) -0.5040(4) 0.48934(11) 0.0147(3) Uani 1 1 d .
N1B N 0.43629(15) 0.5253(3) 0.22946(10) 0.0166(3) Uani 1 1 d .
N2B N 0.43591(17) 0.6887(4) 0.27264(11) 0.0227(4) Uani 1 1 d .
C1B C 0.43558(17) 0.3351(4) 0.17887(11) 0.0156(3) Uani 1 1 d .
C11B C 0.54255(17) 0.1963(4) 0.15813(11) 0.0145(3) Uani 1 1 d .
C12B C 0.66720(18) 0.2295(4) 0.17824(11) 0.0178(4) Uani 1 1 d .
H12A H 0.6957 0.3655 0.2106 0.021 Uiso 1 1 calc R
C13B C 0.74854(19) 0.0578(4) 0.14955(12) 0.0205(4) Uani 1 1 d .
H13A H 0.8334 0.0771 0.1629 0.025 Uiso 1 1 calc R
C14B C 0.7071(2) -0.1441(4) 0.10108(12) 0.0212(4) Uani 1 1 d .
H14A H 0.7642 -0.2580 0.0818 0.025 Uiso 1 1 calc R
C15B C 0.5822(2) -0.1778(4) 0.08123(11) 0.0190(4) Uani 1 1 d .
H15A H 0.5541 -0.3141 0.0489 0.023 Uiso 1 1 calc R
C16B C 0.49980(18) -0.0075(4) 0.10983(11) 0.0154(3) Uani 1 1 d .
C21B C 0.32671(18) 0.2149(4) 0.14333(11) 0.0159(3) Uani 1 1 d .
C22B C 0.20183(19) 0.2714(4) 0.14480(13) 0.0202(4) Uani 1 1 d .
H22A H 0.1751 0.4111 0.1736 0.024 Uiso 1 1 calc R
C23B C 0.1186(2) 0.1156(5) 0.10259(13) 0.0238(5) Uani 1 1 d .
H23A H 0.0340 0.1505 0.1026 0.029 Uiso 1 1 calc R
C24B C 0.1571(2) -0.0905(4) 0.06025(13) 0.0258(5) Uani 1 1 d .
H24A H 0.0982 -0.1933 0.0322 0.031 Uiso 1 1 calc R
C25B C 0.2810(2) -0.1484(4) 0.05840(12) 0.0215(4) Uani 1 1 d .
H25A H 0.3065 -0.2887 0.0293 0.026 Uiso 1 1 calc R
C26B C 0.36613(18) 0.0042(4) 0.10020(11) 0.0161(4) Uani 1 1 d .

loop_
_atom_site_aniso_label
_atom_site_aniso_U_11
_atom_site_aniso_U_22
_atom_site_aniso_U_33
_atom_site_aniso_U_23
_atom_site_aniso_U_13
_atom_site_aniso_U_12
N1A 0.0145(7) 0.0178(8) 0.0188(7) -0.0005(6) 0.0019(6) 0.0012(6)
N2A 0.0200(8) 0.0196(8) 0.0257(8) 0.0034(7) 0.0038(7) -0.0012(7)
C1A 0.0139(8) 0.0154(9) 0.0184(8) 0.0019(7) 0.0023(6) -0.0014(7)
C11A 0.0141(8) 0.0148(8) 0.0178(8) -0.0004(7) 0.0007(6) 0.0007(7)
C12A 0.0194(9) 0.0173(9) 0.0180(8) 0.0026(7) -0.0006(7) 0.0026(8)
C13A 0.0197(9) 0.0230(10) 0.0171(8) -0.0031(8) -0.0019(7) 0.0028(8)
C14A 0.0152(9) 0.0202(10) 0.0223(9) -0.0034(8) -0.0026(7) -0.0007(8)
C15A 0.0169(9) 0.0135(8) 0.0193(8) -0.0018(7) 0.0021(7) -0.0010(7)
C16A 0.0137(8) 0.0142(8) 0.0161(8) -0.0014(7) 0.0010(6) 0.0010(7)
C21A 0.0132(8) 0.0140(8) 0.0170(8) 0.0002(7) 0.0018(6) 0.0012(7)
C22A 0.0138(9) 0.0179(9) 0.0228(9) -0.0006(7) -0.0003(7) -0.0015(7)
C23A 0.0172(9) 0.0256(10) 0.0178(8) -0.0033(8) -0.0030(7) 0.0020(8)
C24A 0.0201(10) 0.0246(10) 0.0175(9) 0.0047(8) -0.0014(7) 0.0027(8)
C25A 0.0152(9) 0.0160(9) 0.0196(8) 0.0033(7) 0.0010(7) 0.0013(7)
C26A 0.0134(8) 0.0146(8) 0.0159(8) 0.0011(7) 0.0000(6) -0.0011(7)
N1B 0.0169(7) 0.0167(8) 0.0163(7) 0.0000(6) 0.0022(6) -0.0011(7)
N2B 0.0225(9) 0.0198(9) 0.0261(9) -0.0046(7) 0.0037(7) -0.0008(7)
C1B 0.0170(9) 0.0130(8) 0.0169(8) -0.0035(7) 0.0008(6) -0.0021(7)
C11B 0.0180(9) 0.0127(8) 0.0127(7) 0.0019(7) 0.0002(6) -0.0011(7)
C12B 0.0184(9) 0.0188(9) 0.0159(8) -0.0008(7) -0.0015(7) -0.0018(7)
C13B 0.0175(9) 0.0247(11) 0.0190(8) 0.0009(8) -0.0005(7) 0.0022(8)
C14B 0.0242(10) 0.0213(10) 0.0183(8) 0.0009(8) 0.0014(7) 0.0078(8)
C15B 0.0277(10) 0.0153(9) 0.0141(8) 0.0004(7) 0.0021(7) 0.0013(8)
C16B 0.0206(9) 0.0125(8) 0.0129(7) 0.0005(7) -0.0013(6) -0.0001(7)
C21B 0.0168(8) 0.0154(9) 0.0155(8) 0.0016(7) 0.0011(6) -0.0016(7)
C22B 0.0180(9) 0.0220(10) 0.0206(9) 0.0045(8) 0.0011(7) 0.0019(8)
C23B 0.0150(9) 0.0325(12) 0.0233(10) 0.0087(9) -0.0033(7) -0.0050(8)
C24B 0.0252(11) 0.0297(12) 0.0215(9) 0.0035(9) -0.0067(8) -0.0103(9)
C25B 0.0276(10) 0.0197(10) 0.0168(8) 0.0008(8) -0.0024(7) -0.0051(9)
C26B 0.0204(9) 0.0158(9) 0.0118(7) 0.0010(7) -0.0018(6) -0.0008(8)

loop_
_atom_type_symbol
_atom_type_description
_atom_type_scat_dispersion_real
_atom_type_scat_dispersion_imag
_atom_type_scat_source
C C 0.0033 0.0016 'International Tables Vol C Tables 4.2.6.8 and 6.1.1.4'
H H 0.0000 0.0000 'International Tables Vol C Tables 4.2.6.8 and 6.1.1.4'
N N 0.0061 0.0033 'International Tables Vol C Tables 4.2.6.8 and 6.1.1.4'

loop_
_geom_angle_atom_site_label_1
_geom_angle_atom_site_label_2
_geom_angle_atom_site_label_3
_geom_angle
N2A N1A C1A 179.5(2)
N1A C1A C21A 125.46(18)
N1A C1A C11A 125.03(18)
C21A C1A C11A 109.46(17)
C12A C11A C16A 121.16(18)
C12A C11A C1A 132.30(19)
C16A C11A C1A 106.53(16)
C11A C12A C13A 117.88(18)
C12A C13A C14A 121.24(18)
C15A C14A C13A 120.77(19)
C14A C15A C16A 118.96(18)
C15A C16A C11A 119.99(17)
C15A C16A C26A 131.29(18)
C11A C16A C26A 108.72(17)
C22A C21A C26A 121.06(17)
C22A C21A C1A 132.58(19)
C26A C21A C1A 106.35(16)
C23A C22A C21A 117.71(19)
C22A C23A C24A 121.47(18)
C25A C24A C23A 121.11(18)
C24A C25A C26A 118.38(19)
C25A C26A C21A 120.25(17)
C25A C26A C16A 130.81(18)
C21A C26A C16A 108.93(16)
N2B N1B C1B 179.4(2)
N1B C1B C21B 124.95(18)
N1B C1B C11B 125.33(17)
C21B C1B C11B 109.35(16)
C12B C11B C16B 120.89(18)
C12B C11B C1B 132.23(18)
C16B C11B C1B 106.87(16)
C13B C12B C11B 118.31(19)
C12B C13B C14B 121.23(19)
C15B C14B C13B 120.44(19)
C16B C15B C14B 118.90(19)
C15B C16B C11B 120.24(18)
C15B C16B C26B 131.25(18)
C11B C16B C26B 108.50(17)
C22B C21B C26B 120.74(19)
C22B C21B C1B 132.41(19)
C26B C21B C1B 106.85(17)
C23B C22B C21B 117.9(2)
C22B C23B C24B 121.4(2)
C23B C24B C25B 121.2(2)
C26B C25B C24B 118.6(2)
C25B C26B C21B 120.21(19)
C25B C26B C16B 131.36(19)
C21B C26B C16B 108.43(16)

loop_
_geom_bond_atom_site_label_1
_geom_bond_atom_site_label_2
_geom_bond_distance
N1A N2A 1.134(2)
N1A C1A 1.317(3)
C1A C21A 1.460(3)
C1A C11A 1.460(3)
C11A C12A 1.398(3)
C11A C16A 1.422(3)
C12A C13A 1.400(3)
C13A C14A 1.404(3)
C14A C15A 1.395(3)
C15A C16A 1.396(3)
C16A C26A 1.466(3)
C21A C22A 1.402(3)
C21A C26A 1.424(3)
C22A C23A 1.398(3)
C23A C24A 1.405(3)
C24A C25A 1.393(3)
C25A C26A 1.405(3)
N1B N2B 1.133(2)
N1B C1B 1.322(2)
C1B C21B 1.451(3)
C1B C11B 1.455(3)
C11B C12B 1.399(3)
C11B C16B 1.422(3)
C12B C13B 1.395(3)
C13B C14B 1.411(3)
C14B C15B 1.401(3)
C15B C16B 1.397(3)
C16B C26B 1.469(3)
C21B C22B 1.408(3)
C21B C26B 1.426(3)
C22B C23B 1.395(3)
C23B C24B 1.397(4)
C24B C25B 1.399(3)
C25B C26B 1.395(3)

loop_
_geom_torsion_atom_site_label_1
_geom_torsion_atom_site_label_2
_geom_torsion_atom_site_label_3
_geom_torsion_atom_site_label_4
_geom_torsion
N2A N1A C1A C21A -89(28)
N2A N1A C1A C11A 94(28)
N1A C1A C11A C12A -1.3(3)
C21A C1A C11A C12A -178.8(2)
N1A C1A C11A C16A 177.82(18)
C21A C1A C11A C16A 0.4(2)
C16A C11A C12A C13A 0.0(3)
C1A C11A C12A C13A 179.0(2)
C11A C12A C13A C14A 0.0(3)
C12A C13A C14A C15A 0.1(3)
C13A C14A C15A C16A -0.1(3)
C14A C15A C16A C11A 0.1(3)
C14A C15A C16A C26A -179.13(19)
C12A C11A C16A C15A -0.1(3)
C1A C11A C16A C15A -179.32(17)
C12A C11A C16A C26A 179.37(18)
C1A C11A C16A C26A 0.1(2)
N1A C1A C21A C22A 2.7(3)
C11A C1A C21A C22A -179.9(2)
N1A C1A C21A C26A -178.13(18)
C11A C1A C21A C26A -0.7(2)
C26A C21A C22A C23A -1.1(3)
C1A C21A C22A C23A 178.0(2)
C21A C22A C23A C24A 0.3(3)
C22A C23A C24A C25A 0.4(3)
C23A C24A C25A C26A -0.4(3)
C24A C25A C26A C21A -0.3(3)
C24A C25A C26A C16A -179.0(2)
C22A C21A C26A C25A 1.1(3)
C1A C21A C26A C25A -178.20(17)
C22A C21A C26A C16A -179.96(18)
C1A C21A C26A C16A 0.7(2)
C15A C16A C26A C25A -2.4(4)
C11A C16A C26A C25A 178.3(2)
C15A C16A C26A C21A 178.8(2)
C11A C16A C26A C21A -0.5(2)
N2B N1B C1B C21B -15(21)
N2B N1B C1B C11B 173(100)
N1B C1B C11B C12B -5.2(3)
C21B C1B C11B C12B -178.4(2)
N1B C1B C11B C16B 173.49(18)
C21B C1B C11B C16B 0.2(2)
C16B C11B C12B C13B 0.2(3)
C1B C11B C12B C13B 178.7(2)
C11B C12B C13B C14B 0.3(3)
C12B C13B C14B C15B -0.6(3)
C13B C14B C15B C16B 0.4(3)
C14B C15B C16B C11B 0.1(3)
C14B C15B C16B C26B -179.1(2)
C12B C11B C16B C15B -0.4(3)
C1B C11B C16B C15B -179.23(17)
C12B C11B C16B C26B 179.02(17)
C1B C11B C16B C26B 0.2(2)
N1B C1B C21B C22B 6.6(3)
C11B C1B C21B C22B 179.9(2)
N1B C1B C21B C26B -173.83(18)
C11B C1B C21B C26B -0.5(2)
C26B C21B C22B C23B -0.2(3)
C1B C21B C22B C23B 179.3(2)
C21B C22B C23B C24B 0.2(3)
C22B C23B C24B C25B -0.2(3)
C23B C24B C25B C26B 0.2(3)
C24B C25B C26B C21B -0.3(3)
C24B C25B C26B C16B 179.8(2)
C22B C21B C26B C25B 0.3(3)
C1B C21B C26B C25B -179.32(18)
C22B C21B C26B C16B -179.76(17)
C1B C21B C26B C16B 0.6(2)
C15B C16B C26B C25B -1.3(4)
C11B C16B C26B C25B 179.4(2)
C15B C16B C26B C21B 178.81(19)
C11B C16B C26B C21B -0.5(2)
